data_7126625
loop_
_publ_author_name
'Parvin, Nasrina'
'Mishra, Bijoyananda'
'George, Anjana'
'Neralkar, Mahesh'
'Hossain, Jabed'
'Parameswaran, Pattiyil'
'Hotha, Srinivas'
'Khan, Shabana'

_publ_section_title
;
 N-Heterocyclic silylene/germylene ligands in Au(i) catalysis.
;
_journal_issue 55
_journal_name_full 'Chemical communications (Cambridge, England)'
_journal_page_first 7625
_journal_page_last 7628
_journal_paper_doi 10.1039/d0cc03156a
_journal_volume 56
_journal_year 2020
_chemical_formula_moiety 'C21 H39 Au Cl Ge N3 Si2'
_chemical_formula_sum 'C21 H39 Au Cl Ge N3 Si2'
_chemical_formula_weight 694.74
_space_group_crystal_system monoclinic
_space_group_IT_number 14
_space_group_name_Hall '-P 2ybc'
_space_group_name_H-M_alt 'P 1 21/c 1'
_atom_sites_solution_hydrogens geom
_audit_creation_method SHELXL-2014/7
_audit_update_record
;
2020-03-14 deposited with the CCDC.	2020-06-01 downloaded from the CCDC.
;
_cell_angle_alpha 90
_cell_angle_beta 101.332(2)
_cell_angle_gamma 90
_cell_formula_units_Z 4
_cell_length_a 8.9235(5)
_cell_length_b 18.5223(13)
_cell_length_c 17.8450(12)
_cell_measurement_reflns_used 9646
_cell_measurement_temperature 100(2)
_cell_measurement_theta_max 27.50
_cell_measurement_theta_min 2.33
_cell_volume 2892.0(3)
_computing_cell_refinement 'Bruker SAINT'
_computing_data_collection 'Bruker APEX2'
_computing_data_reduction 'Bruker SAINT'
_computing_molecular_graphics 'Bruker SHELXTL'
_computing_publication_material 'Bruker SHELXTL'
_computing_structure_refinement 'SHELXL-2014 (Sheldrick 2014)'
_computing_structure_solution 'SHELXS-97 (Sheldrick 2008)'
_diffrn_ambient_temperature 100(2)
_diffrn_measured_fraction_theta_full 1.000
_diffrn_measured_fraction_theta_max 1.000
_diffrn_measurement_device_type 'Bruker APEX-II CCD'
_diffrn_measurement_method '\f and \w scans'
_diffrn_radiation_type MoK\a
_diffrn_radiation_wavelength 0.71073
_diffrn_reflns_av_R_equivalents 0.0618
_diffrn_reflns_av_unetI/netI 0.0258
_diffrn_reflns_Laue_measured_fraction_full 1.000
_diffrn_reflns_Laue_measured_fraction_max 1.000
_diffrn_reflns_limit_h_max 10
_diffrn_reflns_limit_h_min -10
_diffrn_reflns_limit_k_max 22
_diffrn_reflns_limit_k_min -22
_diffrn_reflns_limit_l_max 21
_diffrn_reflns_limit_l_min -21
_diffrn_reflns_number 81573
_diffrn_reflns_point_group_measured_fraction_full 1.000
_diffrn_reflns_point_group_measured_fraction_max 1.000
_diffrn_reflns_theta_full 25.242
_diffrn_reflns_theta_max 25.250
_diffrn_reflns_theta_min 2.199
_exptl_absorpt_coefficient_mu 6.294
_exptl_absorpt_correction_type multi-scan
_exptl_absorpt_process_details 'Sheldrick, G. M. (2012) SADABS. Bruker AXS Inc., Madison, Wisconsin, USA.'
_exptl_crystal_colour colorless
_exptl_crystal_density_diffrn 1.596
_exptl_crystal_description block
_exptl_crystal_F_000 1368
_exptl_transmission_factor_max 0.7457
_exptl_transmission_factor_min 0.5356
_refine_diff_density_max 0.501
_refine_diff_density_min -0.787
_refine_diff_density_rms 0.145
_refine_ls_extinction_method none
_refine_ls_goodness_of_fit_ref 1.119
_refine_ls_hydrogen_treatment constr
_refine_ls_matrix_type full
_refine_ls_number_parameters 274
_refine_ls_number_reflns 5233
_refine_ls_number_restraints 0
_refine_ls_restrained_S_all 1.119
_refine_ls_R_factor_all 0.0457
_refine_ls_R_factor_gt 0.0280
_refine_ls_shift/su_max 0.002
_refine_ls_shift/su_mean 0.000
_refine_ls_structure_factor_coef Fsqd
_refine_ls_weighting_details 'w=1/[\s^2^(Fo^2^)+(0.0303P)^2^+2.2871P] where P=(Fo^2^+2Fc^2^)/3'
_refine_ls_weighting_scheme calc
_refine_ls_wR_factor_gt 0.0597
_refine_ls_wR_factor_ref 0.0668
_reflns_Friedel_coverage 0.000
_reflns_number_gt 4144
_reflns_number_total 5233
_reflns_threshold_expression 'I > 2\s(I)'
_cod_data_source_file d0cc03156a2.cif
_cod_data_source_block mo_NP_Ge_AuCl_0m_a
_cod_depositor_comments 'Adding full bibliography for 7126624--7126629.cif.'
_cod_original_sg_symbol_H-M 'P 21/c'
_cod_database_code 7126625
_shelx_shelxl_version_number 2014/7
_shelx_space_group_comment
;
The symmetry employed for this shelxl refinement is uniquely defined
by the following loop, which should always be used as a source of
symmetry information in preference to the above space-group names.
They are only intended as comments.
;

loop_
_space_group_symop_operation_xyz
'x, y, z'
'-x, y+1/2, -z+1/2'
'-x, -y, -z'
'x, -y-1/2, z-1/2'

loop_
_atom_site_label
_atom_site_type_symbol
_atom_site_fract_x
_atom_site_fract_y
_atom_site_fract_z
_atom_site_U_iso_or_equiv
_atom_site_adp_type
_atom_site_occupancy
_atom_site_site_symmetry_order
_atom_site_calc_flag
_atom_site_refinement_flags_posn
_atom_site_refinement_flags_adp
_atom_site_refinement_flags_occupancy
_atom_site_disorder_assembly
_atom_site_disorder_group
Au1 Au 0.60148(2) 0.74640(2) 0.77049(2) 0.03534(7) Uani 1 1 d . . . . .
Ge1 Ge 0.40475(5) 0.69678(2) 0.68003(2) 0.03268(12) Uani 1 1 d . . . . .
Cl1 Cl 0.79514(12) 0.79662(7) 0.86049(6) 0.0471(3) Uani 1 1 d . . . . .
Si2 Si 0.21260(15) 0.55820(8) 0.61152(8) 0.0480(3) Uani 1 1 d . . . . .
Si1 Si 0.47906(17) 0.54936(8) 0.74813(8) 0.0530(4) Uani 1 1 d . . . . .
N3 N 0.3869(4) 0.73701(19) 0.5782(2) 0.0379(9) Uani 1 1 d . . . . .
N1 N 0.3568(4) 0.60050(19) 0.6785(2) 0.0402(9) Uani 1 1 d . . . . .
N2 N 0.2259(4) 0.75822(18) 0.6508(2) 0.0352(9) Uani 1 1 d . . . . .
C1 C 0.2700(5) 0.7791(2) 0.5873(2) 0.0363(10) Uani 1 1 d . . . . .
C2 C 0.2021(5) 0.8378(3) 0.5345(2) 0.0436(11) Uani 1 1 d . . . . .
C8 C 0.4901(6) 0.7389(3) 0.5226(3) 0.0476(12) Uani 1 1 d . . . . .
C7 C 0.0834(6) 0.8215(3) 0.4733(3) 0.0604(15) Uani 1 1 d . . . . .
H7 H 0.0453 0.7747 0.4663 0.072 Uiso 1 1 calc R U . . .
C3 C 0.2577(6) 0.9073(3) 0.5435(3) 0.0604(14) Uani 1 1 d . . . . .
H3 H 0.3373 0.9184 0.5839 0.072 Uiso 1 1 calc R U . . .
C10 C 0.5769(6) 0.8100(3) 0.5276(3) 0.0685(17) Uani 1 1 d . . . . .
H10A H 0.6191 0.8207 0.5801 0.103 Uiso 1 1 calc R U . . .
H10B H 0.5084 0.8479 0.5062 0.103 Uiso 1 1 calc R U . . .
H10C H 0.6580 0.8062 0.4995 0.103 Uiso 1 1 calc R U . . .
C12 C 0.1131(5) 0.7879(3) 0.6943(3) 0.0446(12) Uani 1 1 d . . . . .
C9 C 0.4010(7) 0.7256(4) 0.4423(3) 0.088(2) Uani 1 1 d . . . . .
H9A H 0.3384 0.7669 0.4253 0.132 Uiso 1 1 calc R U . . .
H9B H 0.3373 0.6838 0.4422 0.132 Uiso 1 1 calc R U . . .
H9C H 0.4709 0.7177 0.4085 0.132 Uiso 1 1 calc R U . . .
C4 C 0.1961(8) 0.9601(3) 0.4931(4) 0.0818(19) Uani 1 1 d . . . . .
H4 H 0.2322 1.0072 0.5000 0.098 Uiso 1 1 calc R U . . .
C18 C 0.0961(6) 0.6216(3) 0.5427(3) 0.0726(17) Uani 1 1 d . . . . .
H18A H 0.1611 0.6461 0.5140 0.109 Uiso 1 1 calc R U . . .
H18B H 0.0480 0.6563 0.5702 0.109 Uiso 1 1 calc R U . . .
H18C H 0.0193 0.5950 0.5085 0.109 Uiso 1 1 calc R U . . .
C6 C 0.0240(7) 0.8756(4) 0.4235(3) 0.0784(19) Uani 1 1 d . . . . .
H6 H -0.0564 0.8654 0.3832 0.094 Uiso 1 1 calc R U . . .
C5 C 0.0806(8) 0.9435(4) 0.4322(4) 0.087(2) Uani 1 1 d . . . . .
H5 H 0.0415 0.9791 0.3970 0.105 Uiso 1 1 calc R U . . .
C11 C 0.6029(6) 0.6772(3) 0.5465(3) 0.0702(17) Uani 1 1 d . . . . .
H11A H 0.5480 0.6325 0.5447 0.105 Uiso 1 1 calc R U . . .
H11B H 0.6582 0.6855 0.5976 0.105 Uiso 1 1 calc R U . . .
H11C H 0.6733 0.6749 0.5123 0.105 Uiso 1 1 calc R U . . .
C15 C 0.0924(8) 0.7292(4) 0.7505(4) 0.087(2) Uani 1 1 d . . . . .
H15A H 0.1906 0.7143 0.7785 0.131 Uiso 1 1 calc R U . . .
H15B H 0.0411 0.6887 0.7233 0.131 Uiso 1 1 calc R U . . .
H15C H 0.0324 0.7475 0.7854 0.131 Uiso 1 1 calc R U . . .
C20 C 0.4715(9) 0.5823(4) 0.8460(3) 0.097(2) Uani 1 1 d . . . . .
H20A H 0.3670 0.5847 0.8519 0.146 Uiso 1 1 calc R U . . .
H20B H 0.5166 0.6295 0.8532 0.146 Uiso 1 1 calc R U . . .
H20C H 0.5271 0.5497 0.8832 0.146 Uiso 1 1 calc R U . . .
C17 C 0.0753(6) 0.5115(3) 0.6609(4) 0.0796(18) Uani 1 1 d . . . . .
H17A H 0.0520 0.5421 0.7006 0.119 Uiso 1 1 calc R U . . .
H17B H 0.1197 0.4673 0.6829 0.119 Uiso 1 1 calc R U . . .
H17C H -0.0169 0.5011 0.6248 0.119 Uiso 1 1 calc R U . . .
C19 C 0.4260(8) 0.4525(3) 0.7480(4) 0.104(3) Uani 1 1 d . . . . .
H19A H 0.4230 0.4326 0.6980 0.155 Uiso 1 1 calc R U . . .
H19B H 0.3272 0.4478 0.7612 0.155 Uiso 1 1 calc R U . . .
H19C H 0.5003 0.4270 0.7847 0.155 Uiso 1 1 calc R U . . .
C16 C 0.3001(6) 0.4937(3) 0.5532(3) 0.0739(17) Uani 1 1 d . . . . .
H16A H 0.3617 0.4596 0.5861 0.111 Uiso 1 1 calc R U . . .
H16B H 0.3629 0.5196 0.5244 0.111 Uiso 1 1 calc R U . . .
H16C H 0.2210 0.4686 0.5188 0.111 Uiso 1 1 calc R U . . .
C14 C 0.1802(7) 0.8545(4) 0.7384(4) 0.095(2) Uani 1 1 d . . . . .
H14A H 0.1879 0.8928 0.7032 0.143 Uiso 1 1 calc R U . . .
H14B H 0.2800 0.8433 0.7673 0.143 Uiso 1 1 calc R U . . .
H14C H 0.1152 0.8693 0.7725 0.143 Uiso 1 1 calc R U . . .
C21 C 0.6788(6) 0.5540(4) 0.7324(4) 0.091(2) Uani 1 1 d . . . . .
H21A H 0.7123 0.6034 0.7354 0.137 Uiso 1 1 calc R U . . .
H21B H 0.6830 0.5349 0.6829 0.137 Uiso 1 1 calc R U . . .
H21C H 0.7442 0.5262 0.7709 0.137 Uiso 1 1 calc R U . . .
C13 C -0.0357(6) 0.8067(5) 0.6439(4) 0.099(2) Uani 1 1 d . . . . .
H13A H -0.0735 0.7658 0.6129 0.148 Uiso 1 1 calc R U . . .
H13B H -0.0214 0.8465 0.6116 0.148 Uiso 1 1 calc R U . . .
H13C H -0.1081 0.8199 0.6749 0.148 Uiso 1 1 calc R U . . .

loop_
_atom_site_aniso_label
_atom_site_aniso_U_11
_atom_site_aniso_U_22
_atom_site_aniso_U_33
_atom_site_aniso_U_23
_atom_site_aniso_U_13
_atom_site_aniso_U_12
Au1 0.03152(11) 0.03934(12) 0.03307(11) -0.00525(8) 0.00120(7) 0.00085(8)
Ge1 0.0292(2) 0.0377(3) 0.0298(2) -0.0049(2) 0.00251(18) 0.0002(2)
Cl1 0.0352(6) 0.0555(8) 0.0452(7) -0.0158(6) -0.0054(5) -0.0026(6)
Si2 0.0405(8) 0.0482(8) 0.0527(8) -0.0132(7) 0.0030(6) -0.0083(6)
Si1 0.0574(9) 0.0401(8) 0.0549(9) -0.0007(7) -0.0053(7) 0.0026(7)
N3 0.035(2) 0.050(2) 0.0282(19) -0.0011(16) 0.0052(16) 0.0040(17)
N1 0.039(2) 0.038(2) 0.042(2) -0.0044(17) 0.0038(17) -0.0035(17)
N2 0.0278(19) 0.048(2) 0.0297(19) -0.0027(17) 0.0044(15) 0.0060(16)
C1 0.031(2) 0.043(3) 0.030(2) -0.007(2) -0.0051(19) -0.004(2)
C2 0.048(3) 0.048(3) 0.033(3) -0.001(2) 0.006(2) 0.008(2)
C8 0.043(3) 0.065(3) 0.038(3) -0.004(2) 0.014(2) 0.000(3)
C7 0.063(3) 0.062(4) 0.047(3) -0.002(3) -0.012(3) 0.012(3)
C3 0.065(4) 0.051(4) 0.060(3) -0.004(3) 0.001(3) 0.005(3)
C10 0.051(3) 0.076(4) 0.083(4) 0.019(3) 0.025(3) -0.001(3)
C12 0.034(3) 0.053(3) 0.049(3) -0.012(2) 0.014(2) 0.004(2)
C9 0.074(4) 0.159(7) 0.037(3) -0.022(4) 0.022(3) -0.013(4)
C4 0.104(5) 0.047(4) 0.091(5) 0.008(3) 0.014(4) 0.013(4)
C18 0.059(4) 0.072(4) 0.071(4) -0.015(3) -0.026(3) -0.013(3)
C6 0.089(5) 0.080(5) 0.053(4) -0.001(3) -0.019(3) 0.026(4)
C5 0.114(6) 0.077(5) 0.067(4) 0.023(4) 0.009(4) 0.041(4)
C11 0.069(4) 0.074(4) 0.080(4) 0.003(3) 0.045(3) 0.014(3)
C15 0.087(5) 0.102(5) 0.089(5) 0.014(4) 0.057(4) 0.020(4)
C20 0.156(7) 0.077(5) 0.053(4) 0.009(3) 0.009(4) 0.014(5)
C17 0.060(4) 0.085(5) 0.094(5) -0.007(4) 0.016(3) -0.020(3)
C19 0.110(6) 0.050(4) 0.129(6) 0.013(4) -0.031(5) -0.007(4)
C16 0.077(4) 0.070(4) 0.072(4) -0.028(3) 0.009(3) -0.004(3)
C14 0.089(5) 0.095(5) 0.111(6) -0.051(4) 0.040(4) -0.001(4)
C21 0.057(4) 0.083(5) 0.126(6) 0.000(4) 0.001(4) 0.022(3)
C13 0.051(4) 0.161(7) 0.083(5) -0.012(5) 0.012(3) 0.039(4)

loop_
_atom_type_symbol
_atom_type_description
_atom_type_scat_dispersion_real
_atom_type_scat_dispersion_imag
_atom_type_scat_source
C C 0.0033 0.0016 'International Tables Vol C Tables 4.2.6.8 and 6.1.1.4'
H H 0.0000 0.0000 'International Tables Vol C Tables 4.2.6.8 and 6.1.1.4'
Au Au -2.0133 8.8022 'International Tables Vol C Tables 4.2.6.8 and 6.1.1.4'
Cl Cl 0.1484 0.1585 'International Tables Vol C Tables 4.2.6.8 and 6.1.1.4'
Ge Ge 0.1547 1.8001 'International Tables Vol C Tables 4.2.6.8 and 6.1.1.4'
N N 0.0061 0.0033 'International Tables Vol C Tables 4.2.6.8 and 6.1.1.4'
Si Si 0.0817 0.0704 'International Tables Vol C Tables 4.2.6.8 and 6.1.1.4'

loop_
_geom_angle_atom_site_label_1
_geom_angle_atom_site_label_2
_geom_angle_atom_site_label_3
_geom_angle
_geom_angle_site_symmetry_1
_geom_angle_site_symmetry_3
_geom_angle_publ_flag
Cl1 Au1 Ge1 179.41(3) . . ?
N1 Ge1 N3 112.54(15) . . ?
N1 Ge1 N2 112.84(15) . . ?
N3 Ge1 N2 67.20(15) . . ?
N1 Ge1 Au1 122.46(11) . . ?
N3 Ge1 Au1 114.17(11) . . ?
N2 Ge1 Au1 114.96(10) . . ?
N1 Ge1 C1 121.69(15) . . ?
N3 Ge1 C1 33.95(15) . . ?
N2 Ge1 C1 33.69(14) . . ?
Au1 Ge1 C1 115.85(10) . . ?
N1 Si2 C16 109.6(2) . . ?
N1 Si2 C17 110.4(2) . . ?
C16 Si2 C17 110.9(3) . . ?
N1 Si2 C18 114.0(2) . . ?
C16 Si2 C18 106.1(3) . . ?
C17 Si2 C18 105.7(3) . . ?
N1 Si1 C19 113.4(3) . . ?
N1 Si1 C21 110.4(3) . . ?
C19 Si1 C21 107.3(3) . . ?
N1 Si1 C20 110.7(2) . . ?
C19 Si1 C20 105.2(3) . . ?
C21 Si1 C20 109.8(3) . . ?
C1 N3 C8 132.0(4) . . ?
C1 N3 Ge1 92.0(3) . . ?
C8 N3 Ge1 133.5(3) . . ?
Si2 N1 Si1 120.6(2) . . ?
Si2 N1 Ge1 125.5(2) . . ?
Si1 N1 Ge1 113.72(19) . . ?
C1 N2 C12 132.8(4) . . ?
C1 N2 Ge1 92.0(3) . . ?
C12 N2 Ge1 132.7(3) . . ?
N2 C1 N3 107.5(4) . . ?
N2 C1 C2 127.0(4) . . ?
N3 C1 C2 125.5(4) . . ?
N2 C1 Ge1 54.3(2) . . ?
N3 C1 Ge1 54.1(2) . . ?
C2 C1 Ge1 172.1(3) . . ?
C3 C2 C7 119.6(5) . . ?
C3 C2 C1 121.1(4) . . ?
C7 C2 C1 119.2(4) . . ?
N3 C8 C9 110.5(4) . . ?
N3 C8 C10 111.0(4) . . ?
C9 C8 C10 111.2(5) . . ?
N3 C8 C11 104.9(4) . . ?
C9 C8 C11 109.6(5) . . ?
C10 C8 C11 109.4(5) . . ?
C6 C7 C2 119.0(5) . . ?
C6 C7 H7 120.5 . . ?
C2 C7 H7 120.5 . . ?
C4 C3 C2 120.1(5) . . ?
C4 C3 H3 120.0 . . ?
C2 C3 H3 120.0 . . ?
C8 C10 H10A 109.5 . . ?
C8 C10 H10B 109.5 . . ?
H10A C10 H10B 109.5 . . ?
C8 C10 H10C 109.5 . . ?
H10A C10 H10C 109.5 . . ?
H10B C10 H10C 109.5 . . ?
C13 C12 N2 112.6(4) . . ?
C13 C12 C15 110.9(5) . . ?
N2 C12 C15 105.2(4) . . ?
C13 C12 C14 109.6(5) . . ?
N2 C12 C14 109.3(4) . . ?
C15 C12 C14 109.0(5) . . ?
C8 C9 H9A 109.5 . . ?
C8 C9 H9B 109.5 . . ?
H9A C9 H9B 109.5 . . ?
C8 C9 H9C 109.5 . . ?
H9A C9 H9C 109.5 . . ?
H9B C9 H9C 109.5 . . ?
C3 C4 C5 120.1(6) . . ?
C3 C4 H4 120.0 . . ?
C5 C4 H4 120.0 . . ?
Si2 C18 H18A 109.5 . . ?
Si2 C18 H18B 109.5 . . ?
H18A C18 H18B 109.5 . . ?
Si2 C18 H18C 109.5 . . ?
H18A C18 H18C 109.5 . . ?
H18B C18 H18C 109.5 . . ?
C5 C6 C7 121.0(6) . . ?
C5 C6 H6 119.5 . . ?
C7 C6 H6 119.5 . . ?
C6 C5 C4 120.2(6) . . ?
C6 C5 H5 119.9 . . ?
C4 C5 H5 119.9 . . ?
C8 C11 H11A 109.5 . . ?
C8 C11 H11B 109.5 . . ?
H11A C11 H11B 109.5 . . ?
C8 C11 H11C 109.5 . . ?
H11A C11 H11C 109.5 . . ?
H11B C11 H11C 109.5 . . ?
C12 C15 H15A 109.5 . . ?
C12 C15 H15B 109.5 . . ?
H15A C15 H15B 109.5 . . ?
C12 C15 H15C 109.5 . . ?
H15A C15 H15C 109.5 . . ?
H15B C15 H15C 109.5 . . ?
Si1 C20 H20A 109.5 . . ?
Si1 C20 H20B 109.5 . . ?
H20A C20 H20B 109.5 . . ?
Si1 C20 H20C 109.5 . . ?
H20A C20 H20C 109.5 . . ?
H20B C20 H20C 109.5 . . ?
Si2 C17 H17A 109.5 . . ?
Si2 C17 H17B 109.5 . . ?
H17A C17 H17B 109.5 . . ?
Si2 C17 H17C 109.5 . . ?
H17A C17 H17C 109.5 . . ?
H17B C17 H17C 109.5 . . ?
Si1 C19 H19A 109.5 . . ?
Si1 C19 H19B 109.5 . . ?
H19A C19 H19B 109.5 . . ?
Si1 C19 H19C 109.5 . . ?
H19A C19 H19C 109.5 . . ?
H19B C19 H19C 109.5 . . ?
Si2 C16 H16A 109.5 . . ?
Si2 C16 H16B 109.5 . . ?
H16A C16 H16B 109.5 . . ?
Si2 C16 H16C 109.5 . . ?
H16A C16 H16C 109.5 . . ?
H16B C16 H16C 109.5 . . ?
C12 C14 H14A 109.5 . . ?
C12 C14 H14B 109.5 . . ?
H14A C14 H14B 109.5 . . ?
C12 C14 H14C 109.5 . . ?
H14A C14 H14C 109.5 . . ?
H14B C14 H14C 109.5 . . ?
Si1 C21 H21A 109.5 . . ?
Si1 C21 H21B 109.5 . . ?
H21A C21 H21B 109.5 . . ?
Si1 C21 H21C 109.5 . . ?
H21A C21 H21C 109.5 . . ?
H21B C21 H21C 109.5 . . ?
C12 C13 H13A 109.5 . . ?
C12 C13 H13B 109.5 . . ?
H13A C13 H13B 109.5 . . ?
C12 C13 H13C 109.5 . . ?
H13A C13 H13C 109.5 . . ?
H13B C13 H13C 109.5 . . ?

loop_
_geom_bond_atom_site_label_1
_geom_bond_atom_site_label_2
_geom_bond_distance
_geom_bond_site_symmetry_2
_geom_bond_publ_flag
Au1 Cl1 2.3109(11) . ?
Au1 Ge1 2.3278(5) . ?
Ge1 N1 1.833(4) . ?
Ge1 N3 1.941(4) . ?
Ge1 N2 1.947(3) . ?
Ge1 C1 2.394(4) . ?
Si2 N1 1.759(4) . ?
Si2 C16 1.855(5) . ?
Si2 C17 1.857(6) . ?
Si2 C18 1.861(6) . ?
Si1 N1 1.761(4) . ?
Si1 C19 1.856(6) . ?
Si1 C21 1.860(6) . ?
Si1 C20 1.863(6) . ?
N3 C1 1.338(6) . ?
N3 C8 1.481(6) . ?
N2 C1 1.329(5) . ?
N2 C12 1.491(5) . ?
C1 C2 1.487(6) . ?
C2 C3 1.378(7) . ?
C2 C7 1.397(6) . ?
C8 C9 1.517(7) . ?
C8 C10 1.520(7) . ?
C8 C11 1.527(7) . ?
C7 C6 1.375(7) . ?
C7 H7 0.9300 . ?
C3 C4 1.369(7) . ?
C3 H3 0.9300 . ?
C10 H10A 0.9600 . ?
C10 H10B 0.9600 . ?
C10 H10C 0.9600 . ?
C12 C13 1.491(7) . ?
C12 C15 1.514(8) . ?
C12 C14 1.521(7) . ?
C9 H9A 0.9600 . ?
C9 H9B 0.9600 . ?
C9 H9C 0.9600 . ?
C4 C5 1.377(9) . ?
C4 H4 0.9300 . ?
C18 H18A 0.9600 . ?
C18 H18B 0.9600 . ?
C18 H18C 0.9600 . ?
C6 C5 1.353(9) . ?
C6 H6 0.9300 . ?
C5 H5 0.9300 . ?
C11 H11A 0.9600 . ?
C11 H11B 0.9600 . ?
C11 H11C 0.9600 . ?
C15 H15A 0.9600 . ?
C15 H15B 0.9600 . ?
C15 H15C 0.9600 . ?
C20 H20A 0.9600 . ?
C20 H20B 0.9600 . ?
C20 H20C 0.9600 . ?
C17 H17A 0.9600 . ?
C17 H17B 0.9600 . ?
C17 H17C 0.9600 . ?
C19 H19A 0.9600 . ?
C19 H19B 0.9600 . ?
C19 H19C 0.9600 . ?
C16 H16A 0.9600 . ?
C16 H16B 0.9600 . ?
C16 H16C 0.9600 . ?
C14 H14A 0.9600 . ?
C14 H14B 0.9600 . ?
C14 H14C 0.9600 . ?
C21 H21A 0.9600 . ?
C21 H21B 0.9600 . ?
C21 H21C 0.9600 . ?
C13 H13A 0.9600 . ?
C13 H13B 0.9600 . ?
C13 H13C 0.9600 . ?
